data_4515987
loop_
_publ_author_name
'Wellala, Nadeesha P. N.'
'Luebking, John D.'
'Krause, Jeanette A.'
'Guan, Hairong'

_publ_section_title
;
 Roles of Hydrogen Bonding in Proton Transfer to
 \k<sup>P</sup>,\k<sup>N</sup>,\k<sup>P</sup>-N(CH<sub>2</sub>CH<sub>2</sub>P
 <i> <sup>i</sup> </i> Pr<sub>2</sub>)<sub>2</sub>-Ligated Nickel Pincer
 Complexes.
;
_journal_issue 5
_journal_name_full 'ACS omega'
_journal_page_first 4986
_journal_page_last 5001
_journal_paper_doi 10.1021/acsomega.8b00777
_journal_volume 3
_journal_year 2018
_chemical_formula_moiety 'C17 H40 N Ni P2, Br'
_chemical_formula_sum 'C17 H40 Br N Ni P2'
_chemical_formula_weight 459.06
_space_group_crystal_system monoclinic
_space_group_IT_number 14
_space_group_name_Hall '-P 2yn'
_space_group_name_H-M_alt 'P 1 21/n 1'
_atom_sites_solution_hydrogens mixed
_atom_sites_solution_primary direct
_atom_sites_solution_secondary difmap
_audit_creation_method SHELXL-2014/7
_cell_angle_alpha 90
_cell_angle_beta 99.226(2)
_cell_angle_gamma 90
_cell_formula_units_Z 4
_cell_length_a 12.7823(7)
_cell_length_b 8.7196(5)
_cell_length_c 20.1343(10)
_cell_measurement_reflns_used 9855
_cell_measurement_temperature 150(2)
_cell_measurement_theta_max 31.02
_cell_measurement_theta_min 2.78
_cell_volume 2215.1(2)
_computing_cell_refinement 'Bruker SAINT v8.38A'
_computing_data_collection 'Bruker APEX3 v2016.9.0'
_computing_data_reduction 'Bruker SAINT v8.38A'
_computing_molecular_graphics 'Bruker SHELXTL v6.14'
_computing_publication_material 'Bruker SHELXTL v6.14 & SHELXL-2014/7 (Sheldrick, 2014)'
_computing_structure_refinement 'Bruker SHELXTL v6.14 & SHELXL-2014/7 (Sheldrick, 2014)'
_computing_structure_solution 'Bruker SHELXTL v6.14'
_diffrn_ambient_temperature 150(2)
_diffrn_measured_fraction_theta_full 1.000
_diffrn_measured_fraction_theta_max 0.999
_diffrn_measurement_device_type 'Bruker PHOTON_II'
_diffrn_measurement_method 'combination of \w and \f-scans'
_diffrn_radiation_monochromator 'Si-<111> channel cut crystal'
_diffrn_radiation_source synchrotron
_diffrn_radiation_type synchrotron
_diffrn_radiation_wavelength 0.7749
_diffrn_reflns_av_R_equivalents 0.0454
_diffrn_reflns_av_unetI/netI 0.0269
_diffrn_reflns_Laue_measured_fraction_full 1.000
_diffrn_reflns_Laue_measured_fraction_max 0.999
_diffrn_reflns_limit_h_max 17
_diffrn_reflns_limit_h_min -17
_diffrn_reflns_limit_k_max 11
_diffrn_reflns_limit_k_min -11
_diffrn_reflns_limit_l_max 26
_diffrn_reflns_limit_l_min -26
_diffrn_reflns_number 54086
_diffrn_reflns_point_group_measured_fraction_full 1.000
_diffrn_reflns_point_group_measured_fraction_max 0.999
_diffrn_reflns_theta_full 27.706
_diffrn_reflns_theta_max 31.058
_diffrn_reflns_theta_min 2.231
_exptl_absorpt_coefficient_mu 3.509
_exptl_absorpt_correction_T_max 0.8622
_exptl_absorpt_correction_T_min 0.774
_exptl_absorpt_correction_type multi-scan
_exptl_absorpt_process_details 'SADABS v2016.2 (Sheldrick)'
_exptl_crystal_colour 'pale yellow'
_exptl_crystal_density_diffrn 1.377
_exptl_crystal_description needle
_exptl_crystal_F_000 968
_exptl_crystal_size_max 0.070
_exptl_crystal_size_mid 0.015
_exptl_crystal_size_min 0.015
_refine_diff_density_max 0.422
_refine_diff_density_min -0.387
_refine_diff_density_rms 0.057
_refine_ls_extinction_method none
_refine_ls_goodness_of_fit_ref 1.027
_refine_ls_hydrogen_treatment mixed
_refine_ls_matrix_type full
_refine_ls_number_parameters 211
_refine_ls_number_reflns 5468
_refine_ls_number_restraints 0
_refine_ls_restrained_S_all 1.027
_refine_ls_R_factor_all 0.0319
_refine_ls_R_factor_gt 0.0251
_refine_ls_shift/su_max 0.002
_refine_ls_shift/su_mean 0.000
_refine_ls_structure_factor_coef Fsqd
_refine_ls_weighting_details 'w=1/[\s^2^(Fo^2^)+(0.0300P)^2^+0.7813P] where P=(Fo^2^+2Fc^2^)/3'
_refine_ls_weighting_scheme calc
_refine_ls_wR_factor_gt 0.0605
_refine_ls_wR_factor_ref 0.0634
_reflns_Friedel_coverage 0.000
_reflns_number_gt 4740
_reflns_number_total 5468
_reflns_threshold_expression 'I > 2\s(I)'
_cod_data_source_file ao8b00777_si_002.cif
_cod_data_source_block '[3H]Br'
_cod_original_sg_symbol_H-M 'P 21/n'
_cod_database_code 4515987
_shelx_shelxl_version_number 2014/7
_shelx_space_group_comment
;
The symmetry employed for this shelxl refinement is uniquely defined
by the following loop, which should always be used as a source of
symmetry information in preference to the above space-group names.
They are only intended as comments.
;
_shelx_estimated_absorpt_t_min 0.791
_shelx_estimated_absorpt_t_max 0.949

loop_
_space_group_symop_operation_xyz
'x, y, z'
'-x+1/2, y+1/2, -z+1/2'
'-x, -y, -z'
'x-1/2, -y-1/2, z-1/2'

loop_
_atom_site_label
_atom_site_type_symbol
_atom_site_fract_x
_atom_site_fract_y
_atom_site_fract_z
_atom_site_U_iso_or_equiv
_atom_site_adp_type
_atom_site_occupancy
_atom_site_site_symmetry_order
_atom_site_calc_flag
_atom_site_refinement_flags_posn
_atom_site_refinement_flags_adp
Ni Ni 0.44581(2) 0.35367(2) 0.70573(2) 0.02338(6) Uani 1 1 d . .
P1 P 0.53084(3) 0.42667(5) 0.80280(2) 0.02289(9) Uani 1 1 d . .
P2 P 0.37937(3) 0.28004(5) 0.60419(2) 0.02378(9) Uani 1 1 d . .
N1 N 0.58496(11) 0.35912(18) 0.67379(7) 0.0274(3) Uani 1 1 d . .
H1 H 0.5859(15) 0.450(2) 0.6597(10) 0.033 Uiso 1 1 d . U
C1 C 0.66578(12) 0.4519(2) 0.78482(8) 0.0283(3) Uani 1 1 d . .
H1A H 0.6771 0.5599 0.7725 0.034 Uiso 1 1 calc R U
H1B H 0.7181 0.4258 0.8250 0.034 Uiso 1 1 calc R U
C2 C 0.67920(13) 0.3465(2) 0.72686(9) 0.0313(4) Uani 1 1 d . .
H2A H 0.7436 0.3755 0.7083 0.038 Uiso 1 1 calc R U
H2B H 0.6875 0.2393 0.7430 0.038 Uiso 1 1 calc R U
C3 C 0.59414(14) 0.2572(2) 0.61604(9) 0.0350(4) Uani 1 1 d . .
H3A H 0.5992 0.1489 0.6311 0.042 Uiso 1 1 calc R U
H3B H 0.6589 0.2828 0.5972 0.042 Uiso 1 1 calc R U
C4 C 0.49699(14) 0.2788(2) 0.56271(9) 0.0332(4) Uani 1 1 d . .
H4A H 0.4919 0.1942 0.5295 0.040 Uiso 1 1 calc R U
H4B H 0.5022 0.3768 0.5386 0.040 Uiso 1 1 calc R U
C5 C 0.54281(15) 0.2940(2) 0.87507(9) 0.0322(4) Uani 1 1 d . .
H5A H 0.6058 0.3267 0.9081 0.039 Uiso 1 1 calc R U
C6 C 0.44642(19) 0.2995(3) 0.91083(11) 0.0518(6) Uani 1 1 d . .
H6A H 0.4371 0.4041 0.9267 0.078 Uiso 1 1 calc R U
H6B H 0.4571 0.2291 0.9493 0.078 Uiso 1 1 calc R U
H6C H 0.3832 0.2687 0.8795 0.078 Uiso 1 1 calc R U
C7 C 0.56371(19) 0.1324(2) 0.85255(11) 0.0485(5) Uani 1 1 d . .
H7A H 0.6309 0.1301 0.8350 0.073 Uiso 1 1 calc R U
H7B H 0.5060 0.1004 0.8172 0.073 Uiso 1 1 calc R U
H7C H 0.5677 0.0623 0.8909 0.073 Uiso 1 1 calc R U
C8 C 0.49472(13) 0.61323(19) 0.83502(8) 0.0269(3) Uani 1 1 d . .
H8A H 0.4254 0.5999 0.8514 0.032 Uiso 1 1 calc R U
C9 C 0.57444(16) 0.6714(2) 0.89401(10) 0.0381(4) Uani 1 1 d . .
H9A H 0.5799 0.5977 0.9311 0.057 Uiso 1 1 calc R U
H9B H 0.5508 0.7707 0.9090 0.057 Uiso 1 1 calc R U
H9C H 0.6439 0.6834 0.8799 0.057 Uiso 1 1 calc R U
C10 C 0.47760(15) 0.7290(2) 0.77749(9) 0.0343(4) Uani 1 1 d . .
H10A H 0.4256 0.6884 0.7406 0.052 Uiso 1 1 calc R U
H10B H 0.5449 0.7475 0.7614 0.052 Uiso 1 1 calc R U
H10C H 0.4513 0.8255 0.7935 0.052 Uiso 1 1 calc R U
C11 C 0.32317(15) 0.08545(19) 0.59756(9) 0.0323(4) Uani 1 1 d . .
H11A H 0.2539 0.0907 0.6145 0.039 Uiso 1 1 calc R U
C12 C 0.29972(18) 0.0242(2) 0.52558(10) 0.0446(5) Uani 1 1 d . .
H12A H 0.2553 0.0979 0.4971 0.067 Uiso 1 1 calc R U
H12B H 0.2624 -0.0740 0.5252 0.067 Uiso 1 1 calc R U
H12C H 0.3664 0.0094 0.5083 0.067 Uiso 1 1 calc R U
C13 C 0.39314(19) -0.0245(2) 0.64335(11) 0.0498(5) Uani 1 1 d . .
H13A H 0.4087 0.0191 0.6887 0.075 Uiso 1 1 calc R U
H13B H 0.4595 -0.0409 0.6258 0.075 Uiso 1 1 calc R U
H13C H 0.3563 -0.1227 0.6450 0.075 Uiso 1 1 calc R U
C14 C 0.28496(13) 0.40182(19) 0.54900(8) 0.0282(3) Uani 1 1 d . .
H14A H 0.2920 0.3773 0.5014 0.034 Uiso 1 1 calc R U
C15 C 0.31490(16) 0.5703(2) 0.56154(11) 0.0404(4) Uani 1 1 d . .
H15A H 0.3904 0.5841 0.5595 0.061 Uiso 1 1 calc R U
H15B H 0.3007 0.6007 0.6061 0.061 Uiso 1 1 calc R U
H15C H 0.2728 0.6340 0.5271 0.061 Uiso 1 1 calc R U
C16 C 0.16945(14) 0.3753(2) 0.55698(10) 0.0372(4) Uani 1 1 d . .
H16A H 0.1506 0.2678 0.5470 0.056 Uiso 1 1 calc R U
H16B H 0.1234 0.4419 0.5258 0.056 Uiso 1 1 calc R U
H16C H 0.1602 0.3991 0.6033 0.056 Uiso 1 1 calc R U
C17 C 0.30650(14) 0.3552(3) 0.73634(9) 0.0388(4) Uani 1 1 d . .
H17A H 0.2584 0.4247 0.7078 0.058 Uiso 1 1 calc R U
H17B H 0.3152 0.3904 0.7831 0.058 Uiso 1 1 calc R U
H17C H 0.2768 0.2514 0.7332 0.058 Uiso 1 1 calc R U
Br1 Br 0.63175(2) 0.70498(2) 0.61867(2) 0.03971(7) Uani 1 1 d . .

loop_
_atom_site_aniso_label
_atom_site_aniso_U_11
_atom_site_aniso_U_22
_atom_site_aniso_U_33
_atom_site_aniso_U_23
_atom_site_aniso_U_13
_atom_site_aniso_U_12
Ni 0.02007(10) 0.02676(11) 0.02318(11) -0.00160(8) 0.00309(8) -0.00100(8)
P1 0.02311(19) 0.0219(2) 0.0232(2) 0.00096(15) 0.00213(15) -0.00147(15)
P2 0.0240(2) 0.0230(2) 0.0240(2) -0.00122(15) 0.00271(16) 0.00073(15)
N1 0.0227(7) 0.0317(8) 0.0279(7) -0.0017(6) 0.0041(5) 0.0022(6)
C1 0.0221(8) 0.0298(9) 0.0317(8) -0.0008(7) 0.0008(6) -0.0009(6)
C2 0.0200(8) 0.0378(9) 0.0352(9) -0.0020(7) 0.0017(7) 0.0041(7)
C3 0.0271(9) 0.0447(11) 0.0340(9) -0.0090(8) 0.0075(7) 0.0055(8)
C4 0.0290(9) 0.0430(10) 0.0283(9) -0.0058(7) 0.0066(7) 0.0033(8)
C5 0.0378(10) 0.0279(9) 0.0290(9) 0.0061(7) -0.0007(7) -0.0057(7)
C6 0.0607(14) 0.0553(14) 0.0425(12) 0.0192(10) 0.0179(10) -0.0013(11)
C7 0.0676(14) 0.0255(10) 0.0514(12) 0.0088(9) 0.0062(11) -0.0006(9)
C8 0.0283(8) 0.0247(8) 0.0279(8) -0.0009(6) 0.0051(6) -0.0004(6)
C9 0.0450(11) 0.0334(10) 0.0333(10) -0.0076(8) -0.0012(8) -0.0011(8)
C10 0.0398(10) 0.0266(9) 0.0366(10) 0.0048(7) 0.0059(8) 0.0050(7)
C11 0.0372(9) 0.0232(8) 0.0346(9) 0.0013(7) -0.0004(7) -0.0005(7)
C12 0.0630(13) 0.0272(9) 0.0394(10) -0.0041(8) -0.0047(9) -0.0045(9)
C13 0.0653(14) 0.0276(10) 0.0497(12) 0.0053(9) -0.0111(10) 0.0019(9)
C14 0.0319(9) 0.0254(8) 0.0267(8) 0.0013(6) 0.0035(7) 0.0044(7)
C15 0.0423(11) 0.0258(9) 0.0544(12) 0.0053(8) 0.0117(9) 0.0025(8)
C16 0.0287(9) 0.0370(10) 0.0435(10) 0.0007(8) -0.0016(8) 0.0046(7)
C17 0.0259(9) 0.0622(13) 0.0282(9) -0.0065(9) 0.0039(7) -0.0073(8)
Br1 0.04351(12) 0.04499(12) 0.03044(10) -0.00006(8) 0.00535(8) -0.01399(8)

loop_
_atom_type_symbol
_atom_type_description
_atom_type_scat_dispersion_real
_atom_type_scat_dispersion_imag
_atom_type_scat_source
C C 0.0040 0.0020 'L. Kissel & R.H. Pratt, Acta Cryst A (1990), A46, 170-175'
H H 0.0000 0.0000 'International Tables Vol C Tables 4.2.6.8 and 6.1.1.4'
N N 0.0076 0.0040 'L. Kissel & R.H. Pratt, Acta Cryst A (1990), A46, 170-175'
P P 0.1183 0.1134 'L. Kissel & R.H. Pratt, Acta Cryst A (1990), A46, 170-175'
Ni Ni 0.3262 1.3024 'L. Kissel & R.H. Pratt, Acta Cryst A (1990), A46, 170-175'
Br Br -0.7405 2.7887 'L. Kissel & R.H. Pratt, Acta Cryst A (1990), A46, 170-175'

loop_
_geom_angle_atom_site_label_1
_geom_angle_atom_site_label_2
_geom_angle_atom_site_label_3
_geom_angle
C17 Ni N1 178.10(8)
C17 Ni P1 93.63(5)
N1 Ni P1 86.53(4)
C17 Ni P2 93.41(5)
N1 Ni P2 86.44(4)
P1 Ni P2 172.966(18)
C1 P1 C8 105.14(8)
C1 P1 C5 105.64(8)
C8 P1 C5 105.68(8)
C1 P1 Ni 102.03(6)
C8 P1 Ni 117.32(5)
C5 P1 Ni 119.44(6)
C4 P2 C11 107.50(9)
C4 P2 C14 103.57(8)
C11 P2 C14 106.13(8)
C4 P2 Ni 101.79(6)
C11 P2 Ni 115.37(6)
C14 P2 Ni 121.01(6)
C2 N1 C3 111.33(13)
C2 N1 Ni 115.57(11)
C3 N1 Ni 115.27(11)
C2 C1 P1 107.78(11)
N1 C2 C1 109.34(13)
N1 C3 C4 108.76(14)
C3 C4 P2 108.43(12)
C7 C5 C6 111.38(17)
C7 C5 P1 110.05(13)
C6 C5 P1 112.44(13)
C9 C8 C10 111.61(15)
C9 C8 P1 113.32(12)
C10 C8 P1 109.35(12)
C13 C11 C12 111.22(16)
C13 C11 P2 110.70(13)
C12 C11 P2 113.97(13)
C16 C14 C15 110.41(15)
C16 C14 P2 113.58(12)
C15 C14 P2 109.39(12)

loop_
_geom_bond_atom_site_label_1
_geom_bond_atom_site_label_2
_geom_bond_distance
Ni C17 1.9756(18)
Ni N1 1.9866(14)
Ni P1 2.1737(4)
Ni P2 2.1810(5)
P1 C1 1.8316(17)
P1 C8 1.8375(17)
P1 C5 1.8460(17)
P2 C4 1.8332(18)
P2 C11 1.8390(17)
P2 C14 1.8408(17)
N1 C2 1.480(2)
N1 C3 1.483(2)
C1 C2 1.517(2)
C3 C4 1.518(2)
C5 C7 1.517(3)
C5 C6 1.524(3)
C8 C9 1.523(2)
C8 C10 1.526(2)
C11 C13 1.518(2)
C11 C12 1.528(3)
C14 C16 1.528(2)
C14 C15 1.529(2)

loop_
_geom_hbond_atom_site_label_D
_geom_hbond_atom_site_label_H
_geom_hbond_atom_site_label_A
_geom_hbond_distance_DH
_geom_hbond_distance_HA
_geom_hbond_distance_DA
_geom_hbond_angle_DHA
N1 H1 Br1 0.84(2) 2.47(2) 3.3010(16) 167.0(18)

loop_
_geom_torsion_atom_site_label_1
_geom_torsion_atom_site_label_2
_geom_torsion_atom_site_label_3
_geom_torsion_atom_site_label_4
_geom_torsion
C8 P1 C1 C2 -149.77(12)
C5 P1 C1 C2 98.73(13)
Ni P1 C1 C2 -26.83(12)
C3 N1 C2 C1 -179.67(15)
Ni N1 C2 C1 -45.64(17)
P1 C1 C2 N1 45.26(17)
C2 N1 C3 C4 -178.36(15)
Ni N1 C3 C4 47.47(19)
N1 C3 C4 P2 -44.91(18)
C11 P2 C4 C3 -96.82(14)
C14 P2 C4 C3 151.11(13)
Ni P2 C4 C3 24.83(14)
C1 P1 C5 C7 -73.54(15)
C8 P1 C5 C7 175.34(14)
Ni P1 C5 C7 40.45(16)
C1 P1 C5 C6 161.66(14)
C8 P1 C5 C6 50.55(16)
Ni P1 C5 C6 -84.35(15)
C1 P1 C8 C9 -53.85(14)
C5 P1 C8 C9 57.62(15)
Ni P1 C8 C9 -166.36(11)
C1 P1 C8 C10 71.35(13)
C5 P1 C8 C10 -177.18(12)
Ni P1 C8 C10 -41.16(13)
C4 P2 C11 C13 71.73(16)
C14 P2 C11 C13 -177.95(14)
Ni P2 C11 C13 -41.01(16)
C4 P2 C11 C12 -54.53(16)
C14 P2 C11 C12 55.79(16)
Ni P2 C11 C12 -167.27(12)
C4 P2 C14 C16 158.67(13)
C11 P2 C14 C16 45.60(15)
Ni P2 C14 C16 -88.36(13)
C4 P2 C14 C15 -77.48(14)
C11 P2 C14 C15 169.45(13)
Ni P2 C14 C15 35.49(15)
